data_4024837
loop_
_publ_author_name
'Nicholas M. Leonard'
'K. A. Woerpel'

_publ_section_title
;
Formation of Medium-Sized Nitrogen Heterocycles from \g-Silyloxy-\g-Lactams
;
_journal_name_full 'Journal of Organic Chemistry'
_journal_page_first 6915
_journal_page_last 6923
_journal_paper_doi 10.1021/jo900869k
_journal_volume 74
_journal_year 2009
_chemical_formula_sum 'C24 H34 N2 O3 S Si'
_chemical_formula_weight 458.68
_chemical_name_systematic
; 
 ? 
;
_space_group_IT_number 61
_symmetry_cell_setting orthorhombic
_symmetry_space_group_name_Hall '-P 2ac 2ab'
_symmetry_space_group_name_H-M 'P b c a'
_atom_sites_solution_hydrogens difmap
_atom_sites_solution_primary direct
_atom_sites_solution_secondary difmap
_audit_creation_method SHELXTL
_cell_angle_alpha 90.00
_cell_angle_beta 90.00
_cell_angle_gamma 90.00
_cell_formula_units_Z 8
_cell_length_a 16.431(3)
_cell_length_b 7.8966(13)
_cell_length_c 37.563(6)
_cell_measurement_temperature 163(2)
_cell_volume 4873.6(14)
_computing_cell_refinement 'Bruker SMART/SAINT'
_computing_data_collection 'Bruker SMART'
_computing_data_reduction 'Bruker SAINT'
_computing_molecular_graphics 'Bruker SHELXTL'
_computing_publication_material 'Bruker SHELXTL'
_computing_structure_refinement 'Bruker SHELXTL'
_computing_structure_solution 'Bruker SHELXTL'
_diffrn_ambient_temperature 163(2)
_diffrn_measured_fraction_theta_full 0.999
_diffrn_measured_fraction_theta_max 0.999
_diffrn_measurement_device_type 'CCD area detector'
_diffrn_measurement_method 'omega scans'
_diffrn_radiation_monochromator graphite
_diffrn_radiation_source 'sealed tube'
_diffrn_radiation_type MoK\a
_diffrn_radiation_wavelength 0.71073
_diffrn_reflns_av_R_equivalents 0.0376
_diffrn_reflns_av_sigmaI/netI 0.0213
_diffrn_reflns_limit_h_max 21
_diffrn_reflns_limit_h_min -21
_diffrn_reflns_limit_k_max 10
_diffrn_reflns_limit_k_min -10
_diffrn_reflns_limit_l_max 49
_diffrn_reflns_limit_l_min -50
_diffrn_reflns_number 50243
_diffrn_reflns_theta_full 28.29
_diffrn_reflns_theta_max 28.29
_diffrn_reflns_theta_min 1.65
_diffrn_standards_decay_% '< 1.0'
_diffrn_standards_interval_count 'initial 50 frames recollected'
_diffrn_standards_number '50 frames'
_exptl_absorpt_coefficient_mu 0.209
_exptl_absorpt_correction_T_max 0.9534
_exptl_absorpt_correction_T_min 0.9190
_exptl_absorpt_correction_type multi-scan
_exptl_absorpt_process_details 'Bruker SADABS'
_exptl_crystal_colour colorless
_exptl_crystal_density_diffrn 1.250
_exptl_crystal_density_meas ?
_exptl_crystal_density_method 'not measured'
_exptl_crystal_description polyhedron
_exptl_crystal_F_000 1968
_exptl_crystal_size_max 0.41
_exptl_crystal_size_mid 0.35
_exptl_crystal_size_min 0.23
_refine_diff_density_max 0.518
_refine_diff_density_min -0.378
_refine_diff_density_rms 0.053
_refine_ls_extinction_method none
_refine_ls_goodness_of_fit_ref 1.101
_refine_ls_hydrogen_treatment refall
_refine_ls_matrix_type full
_refine_ls_number_parameters 416
_refine_ls_number_reflns 6055
_refine_ls_number_restraints 0
_refine_ls_restrained_S_all 1.101
_refine_ls_R_factor_all 0.0481
_refine_ls_R_factor_gt 0.0370
_refine_ls_shift/su_max 0.001
_refine_ls_shift/su_mean 0.000
_refine_ls_structure_factor_coef Fsqd
_refine_ls_weighting_details 'calc w=1/[\s^2^(Fo^2^)+(0.0446P)^2^+2.7851P] where P=(Fo^2^+2Fc^2^)/3'
_refine_ls_weighting_scheme calc
_refine_ls_wR_factor_gt 0.0914
_refine_ls_wR_factor_ref 0.0986
_reflns_number_gt 5075
_reflns_number_total 6055
_reflns_threshold_expression >2sigma(I)
_cod_data_source_file jo900869k_si_002.cif
_cod_data_source_block kaw91
_cod_depositor_comments
;
The following automatic conversions were performed:
'_symmetry_cell_setting' value 'Orthorhombic' changed to 'orthorhombic'
according to '/home/saulius/struct/CIF-dictionaries/cif_core.dic'
dictionary named 'cif_core.dic' version 2.4.1 from 2010-06-29.

Automatic conversion script
Id: cif_fix_enum 1527 2010-12-29 10:47:43Z saulius 

The following automatic conversions were performed:

'_exptl_crystal_density_meas' value 'n/a' was changed to '?' - the
value is perceived as not measured.

Automatic conversion script
Id: cif_fix_values 3008 2015-01-20 13:52:24Z robertas 
;
_cod_original_sg_symbol_H-M Pbca
_cod_database_code 4024837

loop_
_symmetry_equiv_pos_as_xyz
'x, y, z'
'-x+1/2, -y, z+1/2'
'-x, y+1/2, -z+1/2'
'x+1/2, -y+1/2, -z'
'-x, -y, -z'
'x-1/2, y, -z-1/2'
'x, -y-1/2, z-1/2'
'-x-1/2, y-1/2, z'

loop_
_atom_site_label
_atom_site_type_symbol
_atom_site_fract_x
_atom_site_fract_y
_atom_site_fract_z
_atom_site_U_iso_or_equiv
_atom_site_adp_type
_atom_site_occupancy
_atom_site_symmetry_multiplicity
_atom_site_calc_flag
_atom_site_refinement_flags
_atom_site_disorder_assembly
_atom_site_disorder_group
S1 S 0.55781(2) 0.77960(4) 0.205727(9) 0.01754(9) Uani 1 1 d . . .
Si1 Si 0.51771(2) 1.40455(5) 0.083828(10) 0.01461(9) Uani 1 1 d . . .
O1 O 0.77879(6) 1.28147(13) 0.12383(3) 0.0209(2) Uani 1 1 d . . .
O2 O 0.47929(6) 0.83078(14) 0.21843(3) 0.0236(2) Uani 1 1 d . . .
O3 O 0.57413(7) 0.60373(14) 0.19935(3) 0.0244(2) Uani 1 1 d . . .
N1 N 0.66401(7) 1.11765(15) 0.12252(3) 0.0162(2) Uani 1 1 d . . .
N2 N 0.57257(8) 0.87563(16) 0.16775(3) 0.0182(2) Uani 1 1 d . . .
C1 C 0.57640(8) 1.12924(18) 0.12962(4) 0.0159(3) Uani 1 1 d . . .
C2 C 0.56003(8) 1.32251(18) 0.12759(4) 0.0152(3) Uani 1 1 d . . .
C3 C 0.64389(8) 1.39975(18) 0.13679(4) 0.0171(3) Uani 1 1 d . . .
C4 C 0.70383(8) 1.26336(17) 0.12698(4) 0.0158(3) Uani 1 1 d . . .
C5 C 0.55592(9) 1.05825(18) 0.16632(4) 0.0188(3) Uani 1 1 d . . .
C6 C 0.42308(8) 1.27909(19) 0.07335(4) 0.0186(3) Uani 1 1 d . . .
C7 C 0.37619(9) 1.2024(2) 0.09993(4) 0.0266(3) Uani 1 1 d . . .
C8 C 0.30759(10) 1.1062(3) 0.09189(5) 0.0339(4) Uani 1 1 d . . .
C9 C 0.28365(10) 1.0853(2) 0.05689(5) 0.0320(4) Uani 1 1 d . . .
C10 C 0.32795(10) 1.1611(2) 0.03004(5) 0.0296(4) Uani 1 1 d . . .
C11 C 0.39673(9) 1.2563(2) 0.03815(4) 0.0236(3) Uani 1 1 d . . .
C12 C 0.49169(9) 1.63527(19) 0.09124(4) 0.0181(3) Uani 1 1 d . . .
C13 C 0.42680(10) 1.6570(2) 0.12015(4) 0.0247(3) Uani 1 1 d . . .
C14 C 0.46464(12) 1.7248(2) 0.05693(5) 0.0297(4) Uani 1 1 d . . .
C15 C 0.58865(9) 1.3842(2) 0.04421(4) 0.0195(3) Uani 1 1 d . . .
C16 C 0.61122(11) 1.2019(2) 0.03408(4) 0.0267(3) Uani 1 1 d . . .
C17 C 0.66562(10) 1.4950(2) 0.04639(5) 0.0280(4) Uani 1 1 d . . .
C18 C 0.63206(9) 0.85734(18) 0.23544(4) 0.0179(3) Uani 1 1 d . . .
C19 C 0.60835(9) 0.9511(2) 0.26491(4) 0.0225(3) Uani 1 1 d . . .
C20 C 0.66805(10) 1.0098(2) 0.28805(4) 0.0256(3) Uani 1 1 d . . .
C21 C 0.75020(10) 0.9782(2) 0.28188(4) 0.0234(3) Uani 1 1 d . . .
C22 C 0.77260(9) 0.8862(2) 0.25169(4) 0.0233(3) Uani 1 1 d . . .
C23 C 0.71405(9) 0.8254(2) 0.22847(4) 0.0215(3) Uani 1 1 d . . .
C24 C 0.81425(12) 1.0423(3) 0.30708(5) 0.0327(4) Uani 1 1 d . . .
H1 H 0.6877(12) 1.019(3) 0.1194(5) 0.026(5) Uiso 1 1 d . . .
H2 H 0.6150(13) 0.849(3) 0.1590(5) 0.032(5) Uiso 1 1 d . . .
H1A H 0.5462(10) 1.063(2) 0.1122(4) 0.014(4) Uiso 1 1 d . . .
H2A H 0.5213(11) 1.350(2) 0.1461(5) 0.025(5) Uiso 1 1 d . . .
H3A H 0.6560(11) 1.504(2) 0.1250(4) 0.019(4) Uiso 1 1 d . . .
H3B H 0.6486(12) 1.419(2) 0.1619(5) 0.028(5) Uiso 1 1 d . . .
H5A H 0.4975(12) 1.075(2) 0.1714(5) 0.025(5) Uiso 1 1 d . . .
H5B H 0.5869(11) 1.122(2) 0.1844(5) 0.023(5) Uiso 1 1 d . . .
H7A H 0.3888(12) 1.218(3) 0.1249(5) 0.032(5) Uiso 1 1 d . . .
H8A H 0.2757(13) 1.050(3) 0.1109(6) 0.041(6) Uiso 1 1 d . . .
H9A H 0.2379(13) 1.015(3) 0.0514(5) 0.034(5) Uiso 1 1 d . . .
H10A H 0.3125(12) 1.149(3) 0.0072(5) 0.031(5) Uiso 1 1 d . . .
H11A H 0.4266(12) 1.308(3) 0.0188(5) 0.032(5) Uiso 1 1 d . . .
H12A H 0.5415(12) 1.692(2) 0.1003(5) 0.027(5) Uiso 1 1 d . . .
H13A H 0.3769(14) 1.601(3) 0.1136(6) 0.041(6) Uiso 1 1 d . . .
H13B H 0.4141(12) 1.777(3) 0.1238(5) 0.031(5) Uiso 1 1 d . . .
H13C H 0.4443(12) 1.609(3) 0.1427(5) 0.030(5) Uiso 1 1 d . . .
H14A H 0.5066(13) 1.722(3) 0.0399(6) 0.036(5) Uiso 1 1 d . . .
H14B H 0.4501(13) 1.838(3) 0.0618(5) 0.037(5) Uiso 1 1 d . . .
H14C H 0.4175(14) 1.669(3) 0.0461(6) 0.039(6) Uiso 1 1 d . . .
H15A H 0.5547(11) 1.429(2) 0.0241(5) 0.027(5) Uiso 1 1 d . . .
H16A H 0.5633(13) 1.129(3) 0.0317(5) 0.035(5) Uiso 1 1 d . . .
H16B H 0.6404(12) 1.199(3) 0.0116(6) 0.035(5) Uiso 1 1 d . . .
H16C H 0.6466(12) 1.151(3) 0.0522(5) 0.031(5) Uiso 1 1 d . . .
H17A H 0.6540(12) 1.616(3) 0.0525(5) 0.032(5) Uiso 1 1 d . . .
H17B H 0.6906(12) 1.505(3) 0.0231(6) 0.035(5) Uiso 1 1 d . . .
H17C H 0.7060(14) 1.446(3) 0.0618(6) 0.041(6) Uiso 1 1 d . . .
H19A H 0.5526(12) 0.969(3) 0.2696(5) 0.029(5) Uiso 1 1 d . . .
H20A H 0.6518(12) 1.076(3) 0.3080(5) 0.032(5) Uiso 1 1 d . . .
H22A H 0.8270(12) 0.864(2) 0.2468(5) 0.029(5) Uiso 1 1 d . . .
H23A H 0.7278(11) 0.761(2) 0.2083(5) 0.023(5) Uiso 1 1 d . . .
H24A H 0.8285(15) 0.954(3) 0.3236(7) 0.054(7) Uiso 1 1 d . . .
H24B H 0.7909(15) 1.135(4) 0.3209(7) 0.058(7) Uiso 1 1 d . . .
H24C H 0.8598(18) 1.083(4) 0.2948(7) 0.071(9) Uiso 1 1 d . . .

loop_
_atom_site_aniso_label
_atom_site_aniso_U_11
_atom_site_aniso_U_22
_atom_site_aniso_U_33
_atom_site_aniso_U_23
_atom_site_aniso_U_13
_atom_site_aniso_U_12
S1 0.01652(17) 0.01607(17) 0.02002(17) 0.00249(13) 0.00337(12) -0.00116(12)
Si1 0.01159(17) 0.01628(19) 0.01595(18) 0.00052(14) 0.00023(13) 0.00116(13)
O1 0.0134(5) 0.0162(5) 0.0332(6) 0.0014(4) -0.0020(4) -0.0009(4)
O2 0.0167(5) 0.0250(6) 0.0292(6) 0.0032(5) 0.0055(4) -0.0014(4)
O3 0.0294(6) 0.0160(5) 0.0277(6) 0.0014(4) 0.0046(5) -0.0008(4)
N1 0.0131(5) 0.0121(6) 0.0233(6) 0.0005(4) 0.0006(4) 0.0006(4)
N2 0.0172(6) 0.0175(6) 0.0199(6) 0.0019(5) 0.0033(5) -0.0003(5)
C1 0.0117(6) 0.0163(7) 0.0196(6) 0.0009(5) -0.0008(5) -0.0005(5)
C2 0.0124(6) 0.0158(7) 0.0174(6) 0.0005(5) 0.0006(5) 0.0011(5)
C3 0.0151(6) 0.0142(6) 0.0221(7) -0.0013(5) -0.0027(5) 0.0007(5)
C4 0.0150(6) 0.0146(6) 0.0176(6) 0.0012(5) -0.0027(5) 0.0008(5)
C5 0.0189(7) 0.0166(7) 0.0208(7) 0.0024(5) 0.0033(5) 0.0003(5)
C6 0.0137(6) 0.0191(7) 0.0230(7) -0.0007(6) -0.0011(5) 0.0015(5)
C7 0.0173(7) 0.0362(9) 0.0263(8) 0.0035(7) -0.0020(6) -0.0036(6)
C8 0.0186(7) 0.0442(11) 0.0389(10) 0.0079(8) -0.0012(7) -0.0093(7)
C9 0.0184(7) 0.0316(9) 0.0458(10) -0.0031(8) -0.0068(7) -0.0056(7)
C10 0.0236(8) 0.0335(9) 0.0316(9) -0.0082(7) -0.0085(7) -0.0008(7)
C11 0.0203(7) 0.0266(8) 0.0240(7) -0.0017(6) -0.0014(6) -0.0011(6)
C12 0.0165(6) 0.0178(7) 0.0201(7) 0.0000(5) -0.0005(5) 0.0025(5)
C13 0.0210(7) 0.0262(8) 0.0269(8) -0.0023(7) 0.0035(6) 0.0061(6)
C14 0.0386(9) 0.0248(8) 0.0256(8) 0.0035(7) 0.0000(7) 0.0106(7)
C15 0.0162(6) 0.0242(8) 0.0181(7) 0.0006(6) 0.0025(5) 0.0023(5)
C16 0.0284(8) 0.0289(8) 0.0228(8) -0.0025(6) 0.0031(6) 0.0091(7)
C17 0.0186(7) 0.0394(10) 0.0261(8) 0.0024(7) 0.0064(6) -0.0032(7)
C18 0.0185(6) 0.0167(7) 0.0187(6) 0.0020(5) 0.0017(5) 0.0011(5)
C19 0.0204(7) 0.0235(8) 0.0237(7) -0.0006(6) 0.0048(6) 0.0049(6)
C20 0.0292(8) 0.0242(8) 0.0234(8) -0.0039(6) 0.0034(6) 0.0029(6)
C21 0.0254(7) 0.0215(7) 0.0235(7) 0.0038(6) -0.0032(6) 0.0003(6)
C22 0.0179(7) 0.0241(8) 0.0278(8) 0.0041(6) 0.0016(6) 0.0030(6)
C23 0.0201(7) 0.0229(7) 0.0216(7) 0.0005(6) 0.0047(6) 0.0032(6)
C24 0.0324(9) 0.0344(10) 0.0314(9) -0.0002(8) -0.0094(8) 0.0005(8)

loop_
_atom_type_symbol
_atom_type_description
_atom_type_scat_dispersion_real
_atom_type_scat_dispersion_imag
_atom_type_scat_source
C C 0.0033 0.0016 'International Tables Vol C Tables 4.2.6.8 and 6.1.1.4'
H H 0.0000 0.0000 'International Tables Vol C Tables 4.2.6.8 and 6.1.1.4'
N N 0.0061 0.0033 'International Tables Vol C Tables 4.2.6.8 and 6.1.1.4'
O O 0.0106 0.0060 'International Tables Vol C Tables 4.2.6.8 and 6.1.1.4'
Si Si 0.0817 0.0704 'International Tables Vol C Tables 4.2.6.8 and 6.1.1.4'
S S 0.1246 0.1234 'International Tables Vol C Tables 4.2.6.8 and 6.1.1.4'

loop_
_geom_angle_atom_site_label_1
_geom_angle_atom_site_label_2
_geom_angle_atom_site_label_3
_geom_angle
_geom_angle_site_symmetry_1
_geom_angle_site_symmetry_3
_geom_angle_publ_flag
O2 S1 O3 119.78(7) . . ?
O2 S1 N2 107.06(7) . . ?
O3 S1 N2 106.02(7) . . ?
O2 S1 C18 108.29(7) . . ?
O3 S1 C18 108.25(7) . . ?
N2 S1 C18 106.76(7) . . ?
C6 Si1 C12 110.51(6) . . ?
C6 Si1 C15 107.36(7) . . ?
C12 Si1 C15 109.63(7) . . ?
C6 Si1 C2 107.67(6) . . ?
C12 Si1 C2 106.49(6) . . ?
C15 Si1 C2 115.16(6) . . ?
C4 N1 C1 113.86(12) . . ?
C5 N2 S1 117.39(10) . . ?
N1 C1 C5 110.97(11) . . ?
N1 C1 C2 102.86(11) . . ?
C5 C1 C2 111.58(12) . . ?
C3 C2 C1 102.86(11) . . ?
C3 C2 Si1 112.66(10) . . ?
C1 C2 Si1 116.22(10) . . ?
C4 C3 C2 104.25(11) . . ?
O1 C4 N1 124.89(13) . . ?
O1 C4 C3 126.02(13) . . ?
N1 C4 C3 109.08(12) . . ?
N2 C5 C1 110.66(12) . . ?
C7 C6 C11 116.56(14) . . ?
C7 C6 Si1 122.18(12) . . ?
C11 C6 Si1 121.26(11) . . ?
C8 C7 C6 121.80(16) . . ?
C9 C8 C7 120.12(17) . . ?
C10 C9 C8 119.55(16) . . ?
C9 C10 C11 120.18(16) . . ?
C10 C11 C6 121.78(15) . . ?
C13 C12 C14 110.01(13) . . ?
C13 C12 Si1 111.68(11) . . ?
C14 C12 Si1 112.66(11) . . ?
C16 C15 C17 110.36(13) . . ?
C16 C15 Si1 114.98(11) . . ?
C17 C15 Si1 114.50(11) . . ?
C19 C18 C23 121.14(14) . . ?
C19 C18 S1 119.75(11) . . ?
C23 C18 S1 119.10(11) . . ?
C18 C19 C20 118.59(14) . . ?
C19 C20 C21 121.36(15) . . ?
C20 C21 C22 118.96(14) . . ?
C20 C21 C24 120.90(15) . . ?
C22 C21 C24 120.14(15) . . ?
C23 C22 C21 120.60(14) . . ?
C22 C23 C18 119.34(14) . . ?

loop_
_geom_bond_atom_site_label_1
_geom_bond_atom_site_label_2
_geom_bond_distance
_geom_bond_site_symmetry_2
_geom_bond_publ_flag
S1 O2 1.4336(11) . ?
S1 O3 1.4346(12) . ?
S1 N2 1.6335(13) . ?
S1 C18 1.7639(15) . ?
Si1 C6 1.8852(15) . ?
Si1 C12 1.8919(15) . ?
Si1 C15 1.8971(15) . ?
Si1 C2 1.8987(15) . ?
O1 C4 1.2455(17) . ?
N1 C4 1.3342(18) . ?
N1 C1 1.4669(17) . ?
N2 C5 1.4688(19) . ?
C1 C5 1.5257(19) . ?
C1 C2 1.5515(19) . ?
C2 C3 1.5460(19) . ?
C3 C4 1.5053(19) . ?
C6 C7 1.399(2) . ?
C6 C11 1.403(2) . ?
C7 C8 1.393(2) . ?
C8 C9 1.382(3) . ?
C9 C10 1.380(3) . ?
C10 C11 1.391(2) . ?
C12 C13 1.532(2) . ?
C12 C14 1.536(2) . ?
C15 C16 1.535(2) . ?
C15 C17 1.540(2) . ?
C18 C19 1.388(2) . ?
C18 C23 1.395(2) . ?
C19 C20 1.390(2) . ?
C20 C21 1.392(2) . ?
C21 C22 1.396(2) . ?
C21 C24 1.503(2) . ?
C22 C23 1.384(2) . ?

loop_
_geom_torsion_atom_site_label_1
_geom_torsion_atom_site_label_2
_geom_torsion_atom_site_label_3
_geom_torsion_atom_site_label_4
_geom_torsion
_geom_torsion_site_symmetry_1
_geom_torsion_site_symmetry_2
_geom_torsion_site_symmetry_3
_geom_torsion_site_symmetry_4
_geom_torsion_publ_flag
O2 S1 N2 C5 48.07(12) . . . . ?
O3 S1 N2 C5 177.02(11) . . . . ?
C18 S1 N2 C5 -67.72(12) . . . . ?
C4 N1 C1 C5 -101.27(14) . . . . ?
C4 N1 C1 C2 18.17(15) . . . . ?
N1 C1 C2 C3 -25.36(13) . . . . ?
C5 C1 C2 C3 93.65(13) . . . . ?
N1 C1 C2 Si1 98.21(11) . . . . ?
C5 C1 C2 Si1 -142.78(10) . . . . ?
C6 Si1 C2 C3 172.71(9) . . . . ?
C12 Si1 C2 C3 -68.74(11) . . . . ?
C15 Si1 C2 C3 53.00(12) . . . . ?
C6 Si1 C2 C1 54.39(11) . . . . ?
C12 Si1 C2 C1 172.94(10) . . . . ?
C15 Si1 C2 C1 -65.32(12) . . . . ?
C1 C2 C3 C4 24.49(14) . . . . ?
Si1 C2 C3 C4 -101.41(11) . . . . ?
C1 N1 C4 O1 176.95(13) . . . . ?
C1 N1 C4 C3 -2.31(16) . . . . ?
C2 C3 C4 O1 166.02(14) . . . . ?
C2 C3 C4 N1 -14.73(15) . . . . ?
S1 N2 C5 C1 177.43(9) . . . . ?
N1 C1 C5 N2 -65.41(15) . . . . ?
C2 C1 C5 N2 -179.47(11) . . . . ?
C12 Si1 C6 C7 -90.05(14) . . . . ?
C15 Si1 C6 C7 150.43(13) . . . . ?
C2 Si1 C6 C7 25.89(15) . . . . ?
C12 Si1 C6 C11 90.78(13) . . . . ?
C15 Si1 C6 C11 -28.74(14) . . . . ?
C2 Si1 C6 C11 -153.29(12) . . . . ?
C11 C6 C7 C8 0.9(2) . . . . ?
Si1 C6 C7 C8 -178.26(14) . . . . ?
C6 C7 C8 C9 -0.5(3) . . . . ?
C7 C8 C9 C10 -0.3(3) . . . . ?
C8 C9 C10 C11 0.7(3) . . . . ?
C9 C10 C11 C6 -0.3(3) . . . . ?
C7 C6 C11 C10 -0.5(2) . . . . ?
Si1 C6 C11 C10 178.69(13) . . . . ?
C6 Si1 C12 C13 55.20(12) . . . . ?
C15 Si1 C12 C13 173.34(10) . . . . ?
C2 Si1 C12 C13 -61.46(12) . . . . ?
C6 Si1 C12 C14 -69.20(13) . . . . ?
C15 Si1 C12 C14 48.95(13) . . . . ?
C2 Si1 C12 C14 174.14(11) . . . . ?
C6 Si1 C15 C16 -56.97(13) . . . . ?
C12 Si1 C15 C16 -177.05(11) . . . . ?
C2 Si1 C15 C16 62.91(13) . . . . ?
C6 Si1 C15 C17 173.68(11) . . . . ?
C12 Si1 C15 C17 53.59(13) . . . . ?
C2 Si1 C15 C17 -66.44(13) . . . . ?
O2 S1 C18 C19 -0.27(14) . . . . ?
O3 S1 C18 C19 -131.55(12) . . . . ?
N2 S1 C18 C19 114.70(13) . . . . ?
O2 S1 C18 C23 -179.21(12) . . . . ?
O3 S1 C18 C23 49.51(14) . . . . ?
N2 S1 C18 C23 -64.24(13) . . . . ?
C23 C18 C19 C20 -1.5(2) . . . . ?
S1 C18 C19 C20 179.53(12) . . . . ?
C18 C19 C20 C21 0.9(2) . . . . ?
C19 C20 C21 C22 0.3(2) . . . . ?
C19 C20 C21 C24 179.98(16) . . . . ?
C20 C21 C22 C23 -0.9(2) . . . . ?
C24 C21 C22 C23 179.48(16) . . . . ?
C21 C22 C23 C18 0.2(2) . . . . ?
C19 C18 C23 C22 1.0(2) . . . . ?
S1 C18 C23 C22 179.96(12) . . . . ?
